data_1545957
loop_
_publ_author_name
'Liu, Jin-Yu'
'Zhao, Jing'
'Zhang, Jia-Lu'
'Xu, Peng-Fei'

_publ_section_title
;
 Quaternary Carbon Center Forming Formal [3 + 3] Cycloaddition Reaction
 via Bifunctional Catalysis: Asymmetric Synthesis of Spirocyclohexene
 Pyrazolones.
;
_journal_issue 7
_journal_name_full 'Organic letters'
_journal_page_first 1846
_journal_page_last 1849
_journal_paper_doi 10.1021/acs.orglett.7b00610
_journal_volume 19
_journal_year 2017
_chemical_absolute_configuration ad
_chemical_formula_moiety 'C32 H24 Br N3 O3'
_chemical_formula_sum 'C32 H24 Br N3 O3'
_chemical_formula_weight 578.45
_chemical_name_systematic
;
 ? 
;
_space_group_crystal_system orthorhombic
_space_group_IT_number 19
_space_group_name_Hall 'P 2ac 2ab'
_space_group_name_H-M_alt 'P 21 21 21'
_symmetry_space_group_name_Hall 'P 2ac 2ab'
_symmetry_space_group_name_H-M 'P 21 21 21'
_atom_sites_solution_hydrogens geom
_atom_sites_solution_primary direct
_atom_sites_solution_secondary difmap
_audit_creation_date 2016-12-14
_audit_creation_method
;
Olex2 1.2
(compiled 2016.11.30 svn.r3356 for OlexSys, GUI svn.r5269)
;
_cell_angle_alpha 90.00
_cell_angle_beta 90.00
_cell_angle_gamma 90.00
_cell_formula_units_Z 4
_cell_length_a 7.6027(3)
_cell_length_b 16.7807(6)
_cell_length_c 21.1178(5)
_cell_measurement_reflns_used 1520
_cell_measurement_temperature 173.00(10)
_cell_measurement_theta_max 26.0570
_cell_measurement_theta_min 4.0440
_cell_volume 2694.18(16)
_computing_cell_refinement
;
CrysAlisPro, Agilent Technologies,
Version 1.171.36.28 (release 01-02-2013 CrysAlis171 .NET)
(compiled Feb  1 2013,16:14:44)
;
_computing_data_collection
;
CrysAlisPro, Agilent Technologies,
Version 1.171.36.28 (release 01-02-2013 CrysAlis171 .NET)
(compiled Feb  1 2013,16:14:44)
;
_computing_data_reduction
;
CrysAlisPro, Agilent Technologies,
Version 1.171.36.28 (release 01-02-2013 CrysAlis171 .NET)
(compiled Feb  1 2013,16:14:44)
;
_computing_molecular_graphics 'Olex2 (Dolomanov et al., 2009)'
_computing_publication_material 'Olex2 (Dolomanov et al., 2009)'
_computing_structure_refinement 'ShelXL (Sheldrick, 2015)'
_computing_structure_solution 'ShelXS (Sheldrick, 2008)'
_diffrn_ambient_temperature 173.00(10)
_diffrn_detector_area_resol_mean 16.0733
_diffrn_measured_fraction_theta_full 0.9953
_diffrn_measured_fraction_theta_max 0.7623
_diffrn_measurement_details
;
#__ type_ start__ end____ width___ exp.time_
  1 omega  -11.00   37.00   1.0000   10.0000
omega____ theta____ kappa____ phi______ frames
    -       22.7867  -57.0000 -150.0000 48

#__ type_ start__ end____ width___ exp.time_
  2 omega  -29.00   68.00   1.0000   10.0000
omega____ theta____ kappa____ phi______ frames
    -       22.7867   19.0000   30.0000 97
;
_diffrn_measurement_device_type 'SuperNova, Dual, Cu at zero, Eos'
_diffrn_measurement_method '\w scans'
_diffrn_orient_matrix_UB_11 0.0048578000
_diffrn_orient_matrix_UB_12 0.0418445000
_diffrn_orient_matrix_UB_13 0.0044380000
_diffrn_orient_matrix_UB_21 0.0860486000
_diffrn_orient_matrix_UB_22 -0.0041633000
_diffrn_orient_matrix_UB_23 0.0125308000
_diffrn_orient_matrix_UB_31 0.0356628000
_diffrn_orient_matrix_UB_32 0.0043140000
_diffrn_orient_matrix_UB_33 -0.0308516000
_diffrn_radiation_monochromator mirror
_diffrn_radiation_type 'Mo K\a'
_diffrn_radiation_wavelength 0.7107
_diffrn_reflns_av_R_equivalents 0.0439
_diffrn_reflns_av_unetI/netI 0.0848
_diffrn_reflns_limit_h_max 9
_diffrn_reflns_limit_h_min -8
_diffrn_reflns_limit_k_max 5
_diffrn_reflns_limit_k_min -20
_diffrn_reflns_limit_l_max 24
_diffrn_reflns_limit_l_min -26
_diffrn_reflns_number 6660
_diffrn_reflns_theta_full 25.50
_diffrn_reflns_theta_max 26.02
_diffrn_reflns_theta_min 3.52
_diffrn_source 'SuperNova (Mo) X-ray Source'
_exptl_absorpt_coefficient_mu 1.565
_exptl_absorpt_correction_T_max 1.00000
_exptl_absorpt_correction_T_min 0.86427
_exptl_absorpt_correction_type multi-scan
_exptl_absorpt_process_details
;
CrysAlisPro, Agilent Technologies,
Version 1.171.36.28 (release 01-02-2013 CrysAlis171 .NET)
(compiled Feb  1 2013,16:14:44)
Empirical absorption correction using spherical harmonics,
 implemented in SCALE3 ABSPACK scaling algorithm.
;
_exptl_crystal_colour 'clear light colourless'
_exptl_crystal_colour_lustre clear
_exptl_crystal_colour_modifier light
_exptl_crystal_colour_primary colourless
_exptl_crystal_density_diffrn 1.426
_exptl_crystal_density_method 'not measured'
_exptl_crystal_description block
_exptl_crystal_F_000 1184
_exptl_crystal_size_max 0.22
_exptl_crystal_size_mid 0.17
_exptl_crystal_size_min 0.04
_refine_diff_density_max 0.424
_refine_diff_density_min -0.436
_refine_diff_density_rms 0.078
_refine_ls_abs_structure_details 'Flack H D (1983), Acta Cryst. A39, 876-881'
_refine_ls_abs_structure_Flack -0.010(10)
_refine_ls_extinction_method none
_refine_ls_goodness_of_fit_ref 1.014
_refine_ls_hydrogen_treatment constr
_refine_ls_matrix_type full
_refine_ls_number_parameters 352
_refine_ls_number_reflns 4624
_refine_ls_number_restraints 0
_refine_ls_restrained_S_all 1.014
_refine_ls_R_factor_all 0.0635
_refine_ls_R_factor_gt 0.0457
_refine_ls_shift/su_max 0.000
_refine_ls_shift/su_mean 0.000
_refine_ls_structure_factor_coef Fsqd
_refine_ls_weighting_details 'calc w=1/[\s^2^(Fo^2^)+(0.0138P)^2^+0.0000P] where P=(Fo^2^+2Fc^2^)/3'
_refine_ls_weighting_scheme calc
_refine_ls_wR_factor_gt 0.0775
_refine_ls_wR_factor_ref 0.0857
_reflns_number_gt 3777
_reflns_number_total 4624
_reflns_threshold_expression >2sigma(I)
_cod_data_source_file ol7b00610_si_002.cif
_cod_data_source_block liujy_1213_2
_cod_database_code 1545957
_reflns_odcompleteness_completeness 99.53
_reflns_odcompleteness_iscentric 1
_reflns_odcompleteness_theta 26.32
_olex2_refinement_description
;
1. Fixed Uiso
 At 1.2 times of:
  All C(H) groups, All C(H,H) groups
2.a Ternary CH refined with riding coordinates:
 C4(H4), C5(H5)
2.b Secondary CH2 refined with riding coordinates:
 C6(H6A,H6B)
2.c Aromatic/amide H refined with riding coordinates:
 C3(H3), C10(H10), C11(H11), C12(H12), C13(H13), C14(H14), C16(H16), C17(H17),
 C18(H18), C19(H19), C20(H20), C22(H22), C23(H23), C25(H25), C26(H26), C28(H28),
  C29(H29), C30(H30), C31(H31), C32(H32)
;
_olex2_date_sample_data_collection 2016-12-14
_olex2_submission_special_instructions 'No special instructions were received'

loop_
_space_group_symop_id
_space_group_symop_operation_xyz
1 'x, y, z'
2 '-x+1/2, -y, z+1/2'
3 'x+1/2, -y+1/2, -z'
4 '-x, y+1/2, -z+1/2'

loop_
_atom_site_label
_atom_site_type_symbol
_atom_site_fract_x
_atom_site_fract_y
_atom_site_fract_z
_atom_site_U_iso_or_equiv
_atom_site_adp_type
_atom_site_occupancy
_atom_site_calc_flag
_atom_site_refinement_flags_posn
Br1 Br -0.20772(7) -0.08684(3) -0.048113(18) 0.03293(14) Uani 1 d .
O1 O -0.2519(4) 0.19925(16) -0.44040(11) 0.0222(7) Uani 1 d .
O2 O 0.1238(5) -0.1171(3) -0.37010(15) 0.0595(13) Uani 1 d .
O3 O 0.0853(4) -0.0546(2) -0.45717(15) 0.0412(9) Uani 1 d .
N1 N -0.2667(5) 0.2388(2) -0.33527(13) 0.0185(8) Uani 1 d .
N2 N -0.2545(5) 0.2017(2) -0.27559(13) 0.0194(9) Uani 1 d .
N3 N 0.0408(5) -0.0725(2) -0.40343(17) 0.0254(9) Uani 1 d .
C1 C -0.2586(5) 0.1009(2) -0.35296(15) 0.0160(10) Uani 1 d .
C2 C -0.4319(5) 0.0619(3) -0.37193(17) 0.0150(10) Uani 1 d .
C3 C -0.4374(6) -0.0083(3) -0.40119(17) 0.0209(11) Uani 1 d .
H3 H -0.5477 -0.0276 -0.4125 0.025 Uiso 1 calc R
C4 C -0.2812(6) -0.0595(2) -0.41771(17) 0.0187(10) Uani 1 d .
H4 H -0.2505 -0.0474 -0.4617 0.022 Uiso 1 calc R
C5 C -0.1240(5) -0.0352(3) -0.37713(18) 0.0176(10) Uani 1 d .
H5 H -0.1421 -0.0536 -0.3336 0.021 Uiso 1 calc R
C6 C -0.0959(5) 0.0549(3) -0.37715(19) 0.0182(10) Uani 1 d .
H6A H -0.0689 0.0723 -0.4199 0.022 Uiso 1 calc R
H6B H 0.0042 0.0676 -0.3505 0.022 Uiso 1 calc R
C7 C -0.2577(5) 0.1847(2) -0.38432(17) 0.0188(10) Uani 1 d .
C8 C -0.2496(5) 0.1260(2) -0.28405(17) 0.0175(10) Uani 1 d .
C9 C -0.3211(6) -0.1481(3) -0.41459(18) 0.0217(11) Uani 1 d .
C10 C -0.4224(7) -0.1799(3) -0.3657(2) 0.0329(13) Uani 1 d .
H10 H -0.4639 -0.1466 -0.3338 0.039 Uiso 1 calc R
C11 C -0.4623(7) -0.2608(3) -0.3639(2) 0.0423(15) Uani 1 d .
H11 H -0.5320 -0.2813 -0.3316 0.051 Uiso 1 calc R
C12 C -0.3972(7) -0.3100(3) -0.4105(3) 0.0473(15) Uani 1 d .
H12 H -0.4228 -0.3642 -0.4093 0.057 Uiso 1 calc R
C13 C -0.2953(7) -0.2804(3) -0.4586(2) 0.0460(13) Uani 1 d .
H13 H -0.2518 -0.3143 -0.4897 0.055 Uiso 1 calc R
C14 C -0.2573(6) -0.1991(3) -0.4606(2) 0.0340(12) Uani 1 d .
H14 H -0.1883 -0.1790 -0.4933 0.041 Uiso 1 calc R
C15 C -0.5893(5) 0.1135(3) -0.36302(18) 0.0204(10) Uani 1 d .
C16 C -0.6496(6) 0.1360(3) -0.30313(19) 0.0250(11) Uani 1 d .
H16 H -0.6048 0.1114 -0.2671 0.030 Uiso 1 calc R
C17 C -0.7768(6) 0.1954(3) -0.2973(2) 0.0323(12) Uani 1 d .
H17 H -0.8167 0.2102 -0.2574 0.039 Uiso 1 calc R
C18 C -0.8437(6) 0.2321(3) -0.3503(2) 0.0325(12) Uani 1 d .
H18 H -0.9233 0.2738 -0.3459 0.039 Uiso 1 calc R
C19 C -0.7938(7) 0.2075(3) -0.4093(2) 0.0319(11) Uani 1 d .
H19 H -0.8451 0.2301 -0.4450 0.038 Uiso 1 calc R
C20 C -0.6665(5) 0.1487(3) -0.41606(19) 0.0242(11) Uani 1 d .
H20 H -0.6324 0.1326 -0.4564 0.029 Uiso 1 calc R
C21 C -0.2364(5) 0.0733(2) -0.22804(16) 0.0166(10) Uani 1 d .
C22 C -0.1601(5) 0.1028(3) -0.17256(17) 0.0239(11) Uani 1 d .
H22 H -0.1154 0.1544 -0.1714 0.029 Uiso 1 calc R
C23 C -0.1513(6) 0.0548(3) -0.11920(17) 0.0246(11) Uani 1 d .
H23 H -0.0998 0.0740 -0.0823 0.030 Uiso 1 calc R
C24 C -0.2190(6) -0.0216(3) -0.12077(16) 0.0229(10) Uani 1 d .
C25 C -0.2941(6) -0.0519(3) -0.17515(16) 0.0234(10) Uani 1 d .
H25 H -0.3380 -0.1036 -0.1759 0.028 Uiso 1 calc R
C26 C -0.3033(6) -0.0040(3) -0.22872(16) 0.0217(10) Uani 1 d .
H26 H -0.3548 -0.0237 -0.2655 0.026 Uiso 1 calc R
C27 C -0.2655(6) 0.3234(2) -0.33753(17) 0.0204(10) Uani 1 d .
C28 C -0.2222(7) 0.3659(3) -0.2838(2) 0.0298(12) Uani 1 d .
H28 H -0.1957 0.3395 -0.2463 0.036 Uiso 1 calc R
C29 C -0.2187(7) 0.4486(3) -0.2865(2) 0.0344(12) Uani 1 d .
H29 H -0.1921 0.4776 -0.2502 0.041 Uiso 1 calc R
C30 C -0.2538(6) 0.4878(3) -0.3417(2) 0.0359(13) Uani 1 d .
H30 H -0.2488 0.5432 -0.3430 0.043 Uiso 1 calc R
C31 C -0.2967(8) 0.4458(3) -0.3955(2) 0.0338(12) Uani 1 d .
H31 H -0.3209 0.4727 -0.4330 0.041 Uiso 1 calc R
C32 C -0.3037(7) 0.3629(3) -0.39386(19) 0.0293(12) Uani 1 d .
H32 H -0.3336 0.3343 -0.4300 0.035 Uiso 1 calc R

loop_
_atom_site_aniso_label
_atom_site_aniso_U_11
_atom_site_aniso_U_22
_atom_site_aniso_U_33
_atom_site_aniso_U_23
_atom_site_aniso_U_13
_atom_site_aniso_U_12
Br1 0.0585(3) 0.0227(2) 0.01763(18) 0.0037(2) -0.0016(2) 0.0057(3)
O1 0.033(2) 0.0212(16) 0.0128(13) -0.0005(12) -0.0003(13) -0.0017(15)
O2 0.051(2) 0.081(3) 0.046(2) 0.003(2) -0.0084(18) 0.047(3)
O3 0.045(2) 0.037(2) 0.0414(19) 0.0003(19) 0.0237(19) 0.0108(18)
N1 0.026(2) 0.0170(19) 0.0122(15) 0.0005(14) -0.0021(15) 0.0014(19)
N2 0.026(2) 0.019(2) 0.0137(15) 0.0012(14) -0.0017(15) 0.0025(18)
N3 0.022(2) 0.021(3) 0.033(2) -0.0101(19) -0.0049(18) -0.002(2)
C1 0.022(2) 0.013(2) 0.0127(17) -0.0011(17) 0.0026(16) 0.000(2)
C2 0.013(2) 0.019(3) 0.0128(19) 0.0005(18) 0.0000(17) -0.003(2)
C3 0.019(2) 0.025(3) 0.019(2) 0.000(2) -0.0039(19) -0.001(2)
C4 0.028(2) 0.013(2) 0.0156(18) 0.0015(17) 0.003(2) -0.001(2)
C5 0.019(2) 0.018(3) 0.016(2) -0.0033(19) 0.0042(18) 0.000(2)
C6 0.022(2) 0.009(2) 0.024(2) 0.000(2) -0.0016(19) 0.000(2)
C7 0.019(3) 0.016(2) 0.022(2) -0.0018(18) 0.0032(19) 0.001(2)
C8 0.017(3) 0.016(2) 0.0191(19) -0.0003(18) 0.0053(18) -0.001(2)
C9 0.024(3) 0.015(2) 0.026(2) -0.0036(19) -0.007(2) 0.004(2)
C10 0.047(3) 0.020(3) 0.032(3) 0.002(2) 0.001(3) -0.006(3)
C11 0.046(4) 0.030(3) 0.052(3) 0.017(3) -0.009(3) -0.016(3)
C12 0.053(4) 0.019(3) 0.070(4) 0.003(3) -0.023(3) 0.000(3)
C13 0.057(3) 0.028(3) 0.054(3) -0.015(3) -0.006(3) 0.001(3)
C14 0.034(3) 0.024(3) 0.044(3) -0.007(2) -0.001(3) -0.006(2)
C15 0.020(2) 0.017(2) 0.024(2) 0.000(2) -0.0007(19) -0.002(2)
C16 0.023(3) 0.022(3) 0.030(2) -0.003(2) 0.003(2) 0.003(2)
C17 0.024(3) 0.030(3) 0.043(3) -0.014(2) 0.009(2) -0.005(3)
C18 0.020(3) 0.013(3) 0.065(3) -0.001(3) 0.000(2) 0.002(2)
C19 0.032(3) 0.016(2) 0.048(3) 0.009(2) -0.003(3) 0.001(3)
C20 0.021(3) 0.021(3) 0.030(2) 0.002(2) 0.000(2) 0.001(2)
C21 0.016(2) 0.017(2) 0.0173(18) 0.0030(17) 0.0039(17) 0.008(2)
C22 0.031(3) 0.017(3) 0.024(2) -0.003(2) 0.0004(19) 0.001(2)
C23 0.036(3) 0.026(3) 0.0120(19) -0.0047(19) -0.0057(19) 0.000(2)
C24 0.031(3) 0.024(2) 0.0132(18) -0.0011(18) 0.005(2) 0.008(2)
C25 0.033(3) 0.017(2) 0.0203(19) 0.0026(18) 0.003(2) 0.000(3)
C26 0.026(2) 0.025(3) 0.0143(18) -0.0030(18) 0.001(2) -0.001(3)
C27 0.023(3) 0.014(2) 0.025(2) 0.0006(19) 0.004(2) 0.006(2)
C28 0.040(3) 0.018(2) 0.031(2) -0.001(2) -0.006(3) 0.004(3)
C29 0.035(3) 0.021(3) 0.046(3) -0.009(2) -0.008(3) 0.000(3)
C30 0.039(3) 0.011(2) 0.058(3) 0.003(2) 0.004(3) 0.001(2)
C31 0.047(3) 0.020(2) 0.034(2) 0.012(2) 0.005(3) 0.007(3)
C32 0.042(3) 0.020(3) 0.026(2) -0.001(2) 0.005(3) -0.001(3)

loop_
_atom_type_symbol
_atom_type_description
_atom_type_scat_dispersion_real
_atom_type_scat_dispersion_imag
_atom_type_scat_source
C C 0.0033 0.0016 'International Tables Vol C Tables 4.2.6.8 and 6.1.1.4'
H H 0.0000 0.0000 'International Tables Vol C Tables 4.2.6.8 and 6.1.1.4'
Br Br -0.2901 2.4595 'International Tables Vol C Tables 4.2.6.8 and 6.1.1.4'
N N 0.0061 0.0033 'International Tables Vol C Tables 4.2.6.8 and 6.1.1.4'
O O 0.0106 0.0060 'International Tables Vol C Tables 4.2.6.8 and 6.1.1.4'

loop_
_geom_angle_atom_site_label_1
_geom_angle_atom_site_label_2
_geom_angle_atom_site_label_3
_geom_angle
N2 N1 C27 118.2(3)
C7 N1 N2 112.2(3)
C7 N1 C27 129.2(3)
C8 N2 N1 108.4(3)
O2 N3 O3 123.3(4)
O2 N3 C5 118.6(4)
O3 N3 C5 118.1(4)
C2 C1 C6 113.0(3)
C2 C1 C7 106.3(3)
C6 C1 C7 107.9(3)
C8 C1 C2 114.3(3)
C8 C1 C6 114.8(3)
C8 C1 C7 99.1(3)
C3 C2 C1 122.0(4)
C3 C2 C15 123.3(4)
C15 C2 C1 114.3(4)
C2 C3 H3 117.0
C2 C3 C4 126.0(4)
C4 C3 H3 117.0
C3 C4 H4 106.9
C3 C4 C5 109.6(3)
C3 C4 C9 113.0(4)
C5 C4 H4 106.9
C9 C4 H4 106.9
C9 C4 C5 113.2(4)
N3 C5 C4 109.5(3)
N3 C5 H5 109.4
N3 C5 C6 107.2(3)
C4 C5 H5 109.4
C4 C5 C6 112.0(4)
C6 C5 H5 109.4
C1 C6 H6A 109.1
C1 C6 H6B 109.1
C5 C6 C1 112.5(3)
C5 C6 H6A 109.1
C5 C6 H6B 109.1
H6A C6 H6B 107.8
O1 C7 N1 127.2(4)
O1 C7 C1 126.8(4)
N1 C7 C1 106.0(3)
N2 C8 C1 114.0(3)
N2 C8 C21 118.8(3)
C21 C8 C1 127.1(3)
C10 C9 C4 121.1(4)
C14 C9 C4 120.3(4)
C14 C9 C10 118.6(4)
C9 C10 H10 119.5
C11 C10 C9 120.9(5)
C11 C10 H10 119.5
C10 C11 H11 120.4
C12 C11 C10 119.2(5)
C12 C11 H11 120.4
C11 C12 H12 119.5
C13 C12 C11 121.0(5)
C13 C12 H12 119.5
C12 C13 H13 120.2
C12 C13 C14 119.7(5)
C14 C13 H13 120.2
C9 C14 C13 120.7(5)
C9 C14 H14 119.7
C13 C14 H14 119.7
C16 C15 C2 122.4(4)
C20 C15 C2 118.9(3)
C20 C15 C16 118.3(4)
C15 C16 H16 120.0
C17 C16 C15 120.0(4)
C17 C16 H16 120.0
C16 C17 H17 119.8
C18 C17 C16 120.4(4)
C18 C17 H17 119.8
C17 C18 H18 119.9
C19 C18 C17 120.3(4)
C19 C18 H18 119.9
C18 C19 H19 120.0
C18 C19 C20 120.1(4)
C20 C19 H19 120.0
C15 C20 H20 119.6
C19 C20 C15 120.8(4)
C19 C20 H20 119.6
C22 C21 C8 119.1(4)
C26 C21 C8 121.5(3)
C26 C21 C22 119.3(4)
C21 C22 H22 120.2
C23 C22 C21 119.6(4)
C23 C22 H22 120.2
C22 C23 H23 119.9
C24 C23 C22 120.2(4)
C24 C23 H23 119.9
C23 C24 Br1 120.1(3)
C25 C24 Br1 118.8(3)
C25 C24 C23 121.1(4)
C24 C25 H25 120.5
C24 C25 C26 119.0(4)
C26 C25 H25 120.5
C21 C26 H26 119.6
C25 C26 C21 120.8(4)
C25 C26 H26 119.6
C28 C27 N1 119.4(4)
C28 C27 C32 120.4(4)
C32 C27 N1 120.2(4)
C27 C28 H28 120.4
C27 C28 C29 119.2(4)
C29 C28 H28 120.4
C28 C29 H29 119.6
C30 C29 C28 120.9(5)
C30 C29 H29 119.6
C29 C30 H30 119.9
C29 C30 C31 120.2(4)
C31 C30 H30 119.9
C30 C31 H31 120.0
C30 C31 C32 120.0(4)
C32 C31 H31 120.0
C27 C32 H32 120.4
C31 C32 C27 119.3(4)
C31 C32 H32 120.4

loop_
_geom_bond_atom_site_label_1
_geom_bond_atom_site_label_2
_geom_bond_distance
Br1 C24 1.887(4)
O1 C7 1.210(4)
O2 N3 1.206(4)
O3 N3 1.222(4)
N1 N2 1.409(4)
N1 C7 1.379(5)
N1 C27 1.420(5)
N2 C8 1.282(5)
N3 C5 1.506(5)
C1 C2 1.525(5)
C1 C6 1.545(5)
C1 C7 1.554(5)
C1 C8 1.517(5)
C2 C3 1.331(6)
C2 C15 1.489(6)
C3 H3 0.9300
C3 C4 1.506(6)
C4 H4 0.9800
C4 C5 1.527(6)
C4 C9 1.519(6)
C5 H5 0.9800
C5 C6 1.527(6)
C6 H6A 0.9700
C6 H6B 0.9700
C8 C21 1.480(5)
C9 C10 1.394(6)
C9 C14 1.383(6)
C10 H10 0.9300
C10 C11 1.391(7)
C11 H11 0.9300
C11 C12 1.377(7)
C12 H12 0.9300
C12 C13 1.371(7)
C13 H13 0.9300
C13 C14 1.395(6)
C14 H14 0.9300
C15 C16 1.397(5)
C15 C20 1.396(5)
C16 H16 0.9300
C16 C17 1.394(6)
C17 H17 0.9300
C17 C18 1.374(6)
C18 H18 0.9300
C18 C19 1.367(6)
C19 H19 0.9300
C19 C20 1.388(6)
C20 H20 0.9300
C21 C22 1.398(5)
C21 C26 1.394(6)
C22 H22 0.9300
C22 C23 1.387(5)
C23 H23 0.9300
C23 C24 1.381(6)
C24 C25 1.380(5)
C25 H25 0.9300
C25 C26 1.390(5)
C26 H26 0.9300
C27 C28 1.380(5)
C27 C32 1.393(5)
C28 H28 0.9300
C28 C29 1.389(6)
C29 H29 0.9300
C29 C30 1.366(6)
C30 H30 0.9300
C30 C31 1.377(6)
C31 H31 0.9300
C31 C32 1.391(6)
C32 H32 0.9300

loop_
_geom_torsion_atom_site_label_1
_geom_torsion_atom_site_label_2
_geom_torsion_atom_site_label_3
_geom_torsion_atom_site_label_4
_geom_torsion
Br1 C24 C25 C26 179.8(3)
O2 N3 C5 C4 -119.9(4)
O2 N3 C5 C6 118.5(4)
O3 N3 C5 C4 61.6(5)
O3 N3 C5 C6 -60.0(5)
N1 N2 C8 C1 -0.2(5)
N1 N2 C8 C21 179.9(3)
N1 C27 C28 C29 179.1(5)
N1 C27 C32 C31 -178.1(5)
N2 N1 C7 O1 -174.3(4)
N2 N1 C7 C1 6.3(4)
N2 N1 C27 C28 11.2(6)
N2 N1 C27 C32 -170.3(4)
N2 C8 C21 C22 -25.8(6)
N2 C8 C21 C26 152.1(4)
N3 C5 C6 C1 178.3(3)
C1 C2 C3 C4 2.0(6)
C1 C2 C15 C16 -67.8(5)
C1 C2 C15 C20 104.1(4)
C1 C8 C21 C22 154.3(4)
C1 C8 C21 C26 -27.8(6)
C2 C1 C6 C5 -35.2(4)
C2 C1 C7 O1 -66.4(5)
C2 C1 C7 N1 113.0(3)
C2 C1 C8 N2 -108.9(4)
C2 C1 C8 C21 71.0(5)
C2 C3 C4 C5 19.6(6)
C2 C3 C4 C9 146.8(4)
C2 C15 C16 C17 168.5(4)
C2 C15 C20 C19 -169.1(4)
C3 C2 C15 C16 120.2(5)
C3 C2 C15 C20 -67.9(6)
C3 C4 C5 N3 -167.2(3)
C3 C4 C5 C6 -48.5(4)
C3 C4 C9 C10 -41.4(6)
C3 C4 C9 C14 138.5(4)
C4 C5 C6 C1 58.2(4)
C4 C9 C10 C11 178.4(5)
C4 C9 C14 C13 -179.1(5)
C5 C4 C9 C10 83.9(5)
C5 C4 C9 C14 -96.3(5)
C6 C1 C2 C3 5.8(5)
C6 C1 C2 C15 -166.3(3)
C6 C1 C7 O1 55.0(5)
C6 C1 C7 N1 -125.6(3)
C6 C1 C8 N2 118.3(4)
C6 C1 C8 C21 -61.8(5)
C7 N1 N2 C8 -4.1(5)
C7 N1 C27 C28 -160.4(4)
C7 N1 C27 C32 18.2(7)
C7 C1 C2 C3 123.9(4)
C7 C1 C2 C15 -48.1(4)
C7 C1 C6 C5 -152.4(3)
C7 C1 C8 N2 3.7(4)
C7 C1 C8 C21 -176.4(4)
C8 C1 C2 C3 -127.9(4)
C8 C1 C2 C15 60.0(4)
C8 C1 C6 C5 98.3(4)
C8 C1 C7 O1 174.9(4)
C8 C1 C7 N1 -5.7(4)
C8 C21 C22 C23 178.2(4)
C8 C21 C26 C25 -178.2(4)
C9 C4 C5 N3 65.7(5)
C9 C4 C5 C6 -175.6(4)
C9 C10 C11 C12 1.4(8)
C10 C9 C14 C13 0.8(7)
C10 C11 C12 C13 -0.5(8)
C11 C12 C13 C14 -0.3(8)
C12 C13 C14 C9 0.1(8)
C14 C9 C10 C11 -1.5(7)
C15 C2 C3 C4 173.3(3)
C15 C16 C17 C18 0.0(7)
C16 C15 C20 C19 3.2(6)
C16 C17 C18 C19 3.9(7)
C17 C18 C19 C20 -4.2(7)
C18 C19 C20 C15 0.6(7)
C20 C15 C16 C17 -3.5(6)
C21 C22 C23 C24 -0.5(6)
C22 C21 C26 C25 -0.3(6)
C22 C23 C24 Br1 -179.8(3)
C22 C23 C24 C25 0.8(7)
C23 C24 C25 C26 -0.8(7)
C24 C25 C26 C21 0.6(7)
C26 C21 C22 C23 0.3(6)
C27 N1 N2 C8 -177.0(4)
C27 N1 C7 O1 -2.4(7)
C27 N1 C7 C1 178.3(4)
C27 C28 C29 C30 -1.4(9)
C28 C27 C32 C31 0.4(8)
C28 C29 C30 C31 1.2(8)
C29 C30 C31 C32 -0.2(9)
C30 C31 C32 C27 -0.6(9)
C32 C27 C28 C29 0.5(8)
